data_4323735
loop_
_publ_author_name
'Mathias O. Senge'
'Werner W. Kalisch'

_publ_section_title
;
 Synthesis and Structural Characterization of Nonplanar
 Tetraphenylporphyrins and Their Metal Complexes with Graded Degrees of
 \b-Ethyl Substitution
;
_journal_name_full 'Inorganic Chemistry'
_journal_page_first 6103
_journal_page_last 6116
_journal_paper_doi 10.1021/ic970765g
_journal_volume 36
_journal_year 1997
_chemical_compound_source synthetic
_chemical_formula_moiety C52H46N4.2CH3OH
_chemical_formula_structural 'C54 H54 N4 O2'
_chemical_formula_sum 'C54 H54 N4 O2'
_chemical_formula_weight 791.01
_chemical_name_common cis-TEt-TPP
_chemical_name_systematic
; 
 2,3,7,8-Tetraethyl-5,10,15,20-tetraphenylporphyrin 
;
_space_group_IT_number 14
_symmetry_cell_setting monoclinic
_symmetry_space_group_name_Hall '-P 2ybc'
_symmetry_space_group_name_H-M 'P 1 21/c 1'
_atom_sites_solution_hydrogens geom
_atom_sites_solution_primary direct
_atom_sites_solution_secondary difmap
_audit_creation_method SHELXL
_cell_angle_alpha 90.00
_cell_angle_beta 115.66(2)
_cell_angle_gamma 90.00
_cell_formula_units_Z 4
_cell_length_a 16.992(5)
_cell_length_b 16.206(3)
_cell_length_c 17.247(6)
_cell_measurement_reflns_used 27
_cell_measurement_temperature 118(2)
_cell_measurement_theta_max 32
_cell_measurement_theta_min 21
_cell_volume 4281(2)
_computing_cell_refinement 'Siemens P3'
_computing_data_collection 'Siemens P3'
_computing_data_reduction 'XDISK, SHELXL Vers. 5.03 (Sheldrick, 1994)'
_computing_molecular_graphics 'XP, SHELXL Vers. 5.03 (Sheldrick, 1994)'
_computing_publication_material 'XCIF, SHELXL Vers. 5.03 (Sheldrick, 1994)'
_computing_structure_refinement 'XL, SHELXL Vers. 5.03 (Sheldrick, 1994)'
_computing_structure_solution 'XS, SHELXL Vers. 5.03 (Sheldrick, 1994)'
_diffrn_ambient_temperature 118(2)
_diffrn_measurement_device 'Siemens P4/RA'
_diffrn_measurement_method '2theta - theta'
_diffrn_radiation_monochromator none
_diffrn_radiation_source 'rotating anode'
_diffrn_radiation_type CuK\a
_diffrn_radiation_wavelength 1.54178
_diffrn_reflns_av_R_equivalents 0.0701
_diffrn_reflns_av_sigmaI/netI 0.0636
_diffrn_reflns_limit_h_max 16
_diffrn_reflns_limit_h_min -18
_diffrn_reflns_limit_k_max 17
_diffrn_reflns_limit_k_min 0
_diffrn_reflns_limit_l_max 18
_diffrn_reflns_limit_l_min 0
_diffrn_reflns_number 6048
_diffrn_reflns_theta_max 56.08
_diffrn_reflns_theta_min 3.94
_diffrn_standards_decay_% stable
_diffrn_standards_interval_count 198
_diffrn_standards_number 2
_exptl_absorpt_coefficient_mu 0.578
_exptl_absorpt_correction_T_max 0.93
_exptl_absorpt_correction_T_min 0.89
_exptl_absorpt_correction_type 'empirical, XABS2'
_exptl_crystal_colour black
_exptl_crystal_density_diffrn 1.227
_exptl_crystal_density_meas ?
_exptl_crystal_density_method n/a
_exptl_crystal_description block
_exptl_crystal_F_000 1688
_exptl_crystal_size_max 0.2
_exptl_crystal_size_mid 0.18
_exptl_crystal_size_min 0.12
_refine_diff_density_max 0.654
_refine_diff_density_min -0.471
_refine_diff_density_rms 0.052
_refine_ls_extinction_coef n/a
_refine_ls_extinction_method n/d
_refine_ls_goodness_of_fit_all 1.050
_refine_ls_goodness_of_fit_obs 1.101
_refine_ls_hydrogen_treatment constr
_refine_ls_matrix_type full
_refine_ls_number_parameters 542
_refine_ls_number_reflns 5587
_refine_ls_number_restraints 24
_refine_ls_restrained_S_all 1.058
_refine_ls_restrained_S_obs 1.099
_refine_ls_R_factor_all 0.1005
_refine_ls_R_factor_obs 0.0675
_refine_ls_shift/esd_max 0.001
_refine_ls_shift/esd_mean 0.000
_refine_ls_structure_factor_coef Fsqd
_refine_ls_weighting_details 'w=1/[\s^2^(Fo^2^)+(0.0917P)^2^+4.0771P] where P=(Fo^2^+2Fc^2^)/3'
_refine_ls_weighting_scheme calc
_refine_ls_wR_factor_all 0.1952
_refine_ls_wR_factor_obs 0.1675
_reflns_number_observed 3948
_reflns_number_total 5589
_reflns_observed_criterion >2sigma(I)
_cod_data_source_file ic970765g_06.cif
_cod_data_source_block ms267
_cod_depositor_comments
;
The following automatic conversions were performed:

'_exptl_crystal_density_meas' value 'n/d' was changed to '?' - the
value is perceived as not measured.

Automatic conversion script
Id: cif_fix_values 3008 2015-01-20 13:52:24Z robertas 

The following automatic conversions were performed:

'_refine_ls_weighting_scheme' value 'calc
w=1/[\s^2^(Fo^2^)+(0.0917P)^2^+4.0771P] where P=(Fo^2^+2Fc^2^)/3' was
changed to 'calc'. New tag '_refine_ls_weighting_details' was
created. The value of the new tag was set to
'w=1/[\s^2^(Fo^2^)+(0.0917P)^2^+4.0771P] where P=(Fo^2^+2Fc^2^)/3'.

Automatic conversion script
Id: cif_fix_values 3143 2015-03-26 13:38:13Z robertas 
;
_cod_original_cell_volume 4281.0(21)
_cod_database_code 4323735

loop_
_symmetry_equiv_pos_as_xyz
'x, y, z'
'-x, y+1/2, -z+1/2'
'-x, -y, -z'
'x, -y-1/2, z-1/2'

loop_
_atom_site_aniso_label
_atom_site_aniso_U_11
_atom_site_aniso_U_22
_atom_site_aniso_U_33
_atom_site_aniso_U_23
_atom_site_aniso_U_13
_atom_site_aniso_U_12
N21 0.028(2) 0.035(2) 0.031(2) 0.000(2) 0.012(2) -0.002(2)
N22 0.033(2) 0.035(2) 0.028(2) -0.001(2) 0.012(2) -0.003(2)
N23 0.034(2) 0.032(2) 0.030(2) -0.002(2) 0.014(2) -0.002(2)
N24 0.033(2) 0.031(2) 0.030(2) -0.0003(15) 0.015(2) 0.001(2)
C1 0.037(3) 0.024(2) 0.035(2) 0.003(2) 0.019(2) 0.001(2)
C2 0.034(2) 0.029(2) 0.039(2) 0.003(2) 0.020(2) 0.002(2)
C21 0.037(3) 0.053(3) 0.044(3) 0.000(2) 0.022(2) 0.005(2)
C22 0.045(3) 0.070(4) 0.058(3) 0.013(3) 0.031(3) -0.001(3)
C3 0.031(2) 0.028(2) 0.040(2) 0.004(2) 0.017(2) -0.002(2)
C31 0.034(3) 0.047(3) 0.045(3) 0.002(2) 0.017(2) -0.002(2)
C32 0.041(3) 0.059(3) 0.066(3) 0.016(3) 0.022(3) 0.015(3)
C4 0.028(2) 0.029(2) 0.038(2) 0.004(2) 0.012(2) -0.001(2)
C5 0.032(2) 0.029(2) 0.034(2) 0.006(2) 0.012(2) 0.001(2)
C51 0.034(2) 0.039(3) 0.034(2) 0.004(2) 0.011(2) -0.004(2)
C52 0.044(3) 0.040(3) 0.051(3) -0.002(2) 0.021(2) -0.006(2)
C53 0.060(4) 0.053(3) 0.080(4) -0.010(3) 0.033(3) -0.020(3)
C54 0.048(4) 0.077(5) 0.102(5) -0.024(4) 0.016(4) -0.026(3)
C55 0.036(3) 0.077(4) 0.075(4) 0.003(3) 0.002(3) -0.002(3)
C56 0.041(3) 0.048(3) 0.051(3) 0.007(2) 0.010(2) -0.005(2)
C6 0.032(2) 0.035(2) 0.031(2) 0.002(2) 0.011(2) -0.001(2)
C7 0.035(2) 0.037(2) 0.032(2) 0.001(2) 0.009(2) -0.003(2)
C71 0.050(3) 0.041(3) 0.035(2) -0.005(2) 0.018(2) -0.011(2)
C72 0.056(3) 0.039(3) 0.047(3) -0.007(2) 0.022(2) -0.005(2)
C8 0.040(3) 0.032(2) 0.032(2) 0.002(2) 0.012(2) -0.002(2)
C81 0.046(3) 0.040(3) 0.036(2) -0.004(2) 0.019(2) -0.007(2)
C82 0.066(3) 0.042(3) 0.054(3) 0.000(2) 0.035(3) 0.003(2)
C9 0.035(2) 0.032(2) 0.025(2) 0.002(2) 0.010(2) 0.003(2)
C10 0.035(2) 0.031(2) 0.031(2) 0.002(2) 0.016(2) 0.002(2)
C101 0.034(2) 0.036(2) 0.033(2) -0.003(2) 0.011(2) -0.006(2)
C102 0.044(3) 0.040(3) 0.035(2) -0.004(2) 0.017(2) -0.001(2)
C103 0.054(3) 0.037(3) 0.035(2) -0.001(2) 0.009(2) -0.006(2)
C104 0.065(3) 0.043(3) 0.032(2) 0.000(2) 0.018(2) -0.012(3)
C105 0.050(3) 0.051(3) 0.040(3) -0.008(2) 0.024(2) -0.019(2)
C106 0.040(3) 0.042(3) 0.039(2) -0.001(2) 0.019(2) -0.006(2)
C11 0.035(2) 0.032(2) 0.030(2) 0.001(2) 0.016(2) 0.000(2)
C12 0.038(3) 0.032(2) 0.035(2) 0.003(2) 0.017(2) -0.002(2)
C13 0.033(2) 0.031(2) 0.036(2) -0.002(2) 0.017(2) -0.004(2)
C14 0.029(2) 0.029(2) 0.034(2) -0.004(2) 0.015(2) -0.001(2)
C15 0.032(2) 0.028(2) 0.036(2) -0.002(2) 0.017(2) 0.000(2)
C151 0.033(2) 0.032(2) 0.033(2) 0.004(2) 0.014(2) -0.002(2)
C152 0.036(3) 0.039(3) 0.036(2) -0.001(2) 0.012(2) -0.002(2)
C153 0.032(3) 0.047(3) 0.045(3) 0.005(2) 0.017(2) 0.000(2)
C154 0.037(3) 0.042(3) 0.040(2) 0.004(2) 0.011(2) -0.009(2)
C155 0.045(3) 0.039(3) 0.048(3) -0.011(2) 0.019(2) -0.008(2)
C156 0.045(3) 0.039(3) 0.046(3) -0.009(2) 0.023(2) -0.007(2)
C16 0.030(2) 0.027(2) 0.030(2) 0.001(2) 0.011(2) 0.002(2)
C17 0.034(2) 0.033(2) 0.033(2) -0.003(2) 0.013(2) -0.002(2)
C18 0.038(3) 0.036(2) 0.030(2) 0.003(2) 0.015(2) 0.003(2)
C19 0.037(2) 0.025(2) 0.028(2) -0.001(2) 0.016(2) 0.002(2)
C20 0.037(2) 0.024(2) 0.035(2) -0.001(2) 0.020(2) -0.001(2)
C201 0.032(2) 0.040(3) 0.033(2) -0.001(2) 0.017(2) -0.004(2)
C202 0.051(3) 0.050(3) 0.040(3) -0.008(2) 0.023(2) -0.009(2)
C203 0.064(4) 0.085(4) 0.048(3) -0.019(3) 0.031(3) -0.016(3)
C204 0.050(3) 0.115(5) 0.036(3) 0.004(3) 0.022(3) -0.001(3)
C205 0.043(3) 0.074(4) 0.052(3) 0.024(3) 0.026(2) 0.005(3)
C206 0.037(3) 0.045(3) 0.042(3) 0.009(2) 0.018(2) 0.005(2)
C1S 0.171(8) 0.091(6) 0.122(6) 0.045(5) 0.084(6) 0.001(5)
O1S 0.086(3) 0.052(2) 0.096(3) -0.002(2) 0.047(2) -0.003(2)
C2S 0.176(9) 0.198(10) 0.153(8) 0.015(7) 0.133(8) 0.047(8)
O2S 0.133(5) 0.136(5) 0.196(6) -0.001(5) 0.087(5) 0.001(4)

loop_
_atom_site_label
_atom_site_type_symbol
_atom_site_fract_x
_atom_site_fract_y
_atom_site_fract_z
_atom_site_U_iso_or_equiv
_atom_site_thermal_displace_type
_atom_site_occupancy
_atom_site_calc_flag
_atom_site_refinement_flags
_atom_site_disorder_group
N21 N 0.2861(2) 0.0320(2) 0.4183(2) 0.0315(8) Uani 1 d . .
H21A H 0.3310(2) 0.0356(2) 0.4057(2) 0.038 Uiso 0.50 calc PR .
N22 N 0.2917(2) 0.0731(2) 0.2526(2) 0.0323(8) Uani 1 d . .
H22A H 0.3125(2) 0.1011(2) 0.3011(2) 0.039 Uiso 0.50 calc PR .
N23 N 0.4675(2) 0.1437(2) 0.3455(2) 0.0319(8) Uani 1 d . .
H23A H 0.4360(2) 0.1095(2) 0.3601(2) 0.038 Uiso 0.50 calc PR .
N24 N 0.4635(2) 0.0957(2) 0.5048(2) 0.0309(8) Uani 1 d . .
H24A H 0.4252(2) 0.0954(2) 0.4504(2) 0.037 Uiso 0.50 calc PR .
C1 C 0.2912(3) 0.0384(2) 0.4997(2) 0.0308(9) Uani 1 d . .
C2 C 0.2031(3) 0.0337(2) 0.4913(3) 0.0324(10) Uani 1 d . .
C21 C 0.1716(3) 0.0436(3) 0.5603(3) 0.0430(11) Uani 1 d . .
H21B H 0.1214(3) 0.0821(3) 0.5395(3) 0.052 Uiso 1 calc R .
H21C H 0.2188(3) 0.0685(3) 0.6119(3) 0.052 Uiso 1 calc R .
C22 C 0.1439(3) -0.0380(3) 0.5857(3) 0.0544(13) Uani 1 d . .
H22B H 0.1241(3) -0.0279(3) 0.6305(3) 0.082 Uiso 1 calc R .
H22C H 0.1936(3) -0.0761(3) 0.6077(3) 0.082 Uiso 1 calc R .
H22D H 0.0961(3) -0.0624(3) 0.5353(3) 0.082 Uiso 1 calc R .
C3 C 0.1478(3) 0.0243(2) 0.4052(3) 0.0330(10) Uani 1 d . .
C31 C 0.0505(3) 0.0334(3) 0.3685(3) 0.0417(11) Uani 1 d . .
H31A H 0.0307(3) 0.0210(3) 0.4134(3) 0.050 Uiso 1 calc R .
H31B H 0.0223(3) -0.0064(3) 0.3208(3) 0.050 Uiso 1 calc R .
C32 C 0.0233(3) 0.1214(3) 0.3350(3) 0.0558(13) Uani 1 d . .
H32A H -0.0404(3) 0.1265(3) 0.3113(3) 0.084 Uiso 1 calc R .
H32B H 0.0421(3) 0.1333(3) 0.2899(3) 0.084 Uiso 1 calc R .
H32C H 0.0507(3) 0.1607(3) 0.3824(3) 0.084 Uiso 1 calc R .
C4 C 0.2005(3) 0.0192(2) 0.3584(3) 0.0326(10) Uani 1 d . .
C5 C 0.1756(3) -0.0013(2) 0.2714(3) 0.0328(10) Uani 1 d . .
C51 C 0.0881(3) -0.0384(2) 0.2228(2) 0.0372(10) Uani 1 d D .
C52 C 0.0672(3) -0.1141(3) 0.2477(3) 0.0446(11) Uani 1 d D .
H52A H 0.1102(3) -0.1426(3) 0.2953(3) 0.053 Uiso 1 calc R .
C53 C -0.0146(3) -0.1482(3) 0.2044(3) 0.0632(15) Uani 1 d D .
H53A H -0.0283(3) -0.1994(3) 0.2224(3) 0.076 Uiso 1 calc R .
C54 C -0.0767(4) -0.1068(4) 0.1344(4) 0.081(2) Uani 1 d D .
H54A H -0.1333(4) -0.1300(4) 0.1044(4) 0.098 Uiso 1 calc R .
C55 C -0.0575(3) -0.0320(4) 0.1076(4) 0.070(2) Uani 1 d D .
H55A H -0.1003(3) -0.0039(4) 0.0595(4) 0.085 Uiso 1 calc R .
C56 C 0.0253(3) 0.0014(3) 0.1523(3) 0.0501(12) Uani 1 d D .
H56A H 0.0391(3) 0.0525(3) 0.1341(3) 0.060 Uiso 1 calc R .
C6 C 0.2270(3) 0.0136(2) 0.2269(2) 0.0337(10) Uani 1 d . .
C7 C 0.2175(3) -0.0243(3) 0.1462(3) 0.0365(10) Uani 1 d . .
C71 C 0.1697(3) -0.1033(3) 0.1062(3) 0.0426(11) Uani 1 d . .
H71A H 0.1699(3) -0.1108(3) 0.0493(3) 0.051 Uiso 1 calc R .
H71B H 0.1082(3) -0.0984(3) 0.0969(3) 0.051 Uiso 1 calc R .
C72 C 0.2105(3) -0.1791(3) 0.1615(3) 0.0477(12) Uani 1 d . .
H72A H 0.1772(3) -0.2284(3) 0.1328(3) 0.072 Uiso 1 calc R .
H72B H 0.2093(3) -0.1726(3) 0.2175(3) 0.072 Uiso 1 calc R .
H72C H 0.2710(3) -0.1850(3) 0.1699(3) 0.072 Uiso 1 calc R .
C8 C 0.2724(3) 0.0184(2) 0.1211(2) 0.0357(10) Uani 1 d . .
C81 C 0.2944(3) -0.0034(3) 0.0478(3) 0.0401(11) Uani 1 d . .
H81A H 0.2920(3) 0.0471(3) 0.0146(3) 0.048 Uiso 1 calc R .
H81B H 0.2503(3) -0.0425(3) 0.0088(3) 0.048 Uiso 1 calc R .
C82 C 0.3851(3) -0.0423(3) 0.0792(3) 0.0509(12) Uani 1 d . .
H82A H 0.3968(3) -0.0554(3) 0.0297(3) 0.076 Uiso 1 calc R .
H82B H 0.3875(3) -0.0929(3) 0.1112(3) 0.076 Uiso 1 calc R .
H82C H 0.4292(3) -0.0033(3) 0.1169(3) 0.076 Uiso 1 calc R .
C9 C 0.3165(3) 0.0795(2) 0.1885(2) 0.0317(10) Uani 1 d . .
C10 C 0.3779(3) 0.1380(2) 0.1880(2) 0.0311(10) Uani 1 d . .
C101 C 0.3693(2) 0.1722(3) 0.1040(2) 0.0352(10) Uani 1 d D .
C102 C 0.2920(3) 0.2122(3) 0.0512(2) 0.0397(11) Uani 1 d D .
H10A H 0.2461(3) 0.2153(3) 0.0685(2) 0.048 Uiso 1 calc R .
C103 C 0.2808(3) 0.2477(3) -0.0261(3) 0.0457(12) Uani 1 d D .
H10B H 0.2282(3) 0.2757(3) -0.0609(3) 0.055 Uiso 1 calc R .
C104 C 0.3474(3) 0.2418(3) -0.0520(3) 0.0475(12) Uani 1 d D .
H10C H 0.3406(3) 0.2662(3) -0.1047(3) 0.057 Uiso 1 calc R .
C105 C 0.4237(3) 0.2004(3) -0.0014(3) 0.0453(12) Uani 1 d D .
H10D H 0.4686(3) 0.1953(3) -0.0200(3) 0.054 Uiso 1 calc R .
C106 C 0.4349(3) 0.1665(3) 0.0763(3) 0.0397(11) Uani 1 d D .
H10E H 0.4878(3) 0.1389(3) 0.1112(3) 0.048 Uiso 1 calc R .
C11 C 0.4469(3) 0.1689(2) 0.2624(2) 0.0317(10) Uani 1 d . .
C12 C 0.5141(3) 0.2254(2) 0.2689(3) 0.0344(10) Uani 1 d . .
H12A H 0.5173(3) 0.2540(2) 0.2222(3) 0.041 Uiso 1 calc R .
C13 C 0.5724(3) 0.2316(2) 0.3525(2) 0.0329(10) Uani 1 d . .
H13A H 0.6235(3) 0.2649(2) 0.3743(2) 0.039 Uiso 1 calc R .
C14 C 0.5442(3) 0.1797(2) 0.4022(2) 0.0301(9) Uani 1 d . .
C15 C 0.5854(3) 0.1667(2) 0.4916(2) 0.0307(9) Uani 1 d . .
C151 C 0.6717(2) 0.2088(2) 0.5383(2) 0.0324(10) Uani 1 d D .
C152 C 0.7429(3) 0.1893(3) 0.5213(3) 0.0385(10) Uani 1 d D .
H15A H 0.7381(3) 0.1448(3) 0.4837(3) 0.046 Uiso 1 calc R .
C153 C 0.8199(3) 0.2334(3) 0.5581(3) 0.0416(11) Uani 1 d D .
H15B H 0.8670(3) 0.2199(3) 0.5448(3) 0.050 Uiso 1 calc R .
C154 C 0.8285(3) 0.2972(3) 0.6142(3) 0.0418(11) Uani 1 d D .
H15C H 0.8812(3) 0.3280(3) 0.6390(3) 0.050 Uiso 1 calc R .
C155 C 0.7602(3) 0.3159(3) 0.6338(3) 0.0445(11) Uani 1 d D .
H15D H 0.7665(3) 0.3591(3) 0.6734(3) 0.053 Uiso 1 calc R .
C156 C 0.6819(3) 0.2723(3) 0.5964(3) 0.0421(11) Uani 1 d D .
H15E H 0.6353(3) 0.2859(3) 0.6106(3) 0.051 Uiso 1 calc R .
C16 C 0.5480(3) 0.1229(2) 0.5378(2) 0.0294(9) Uani 1 d . .
C17 C 0.5919(3) 0.1087(2) 0.6298(2) 0.0339(10) Uani 1 d . .
H17A H 0.6511(3) 0.1209(2) 0.6669(2) 0.041 Uiso 1 calc R .
C18 C 0.5327(3) 0.0751(2) 0.6524(3) 0.0349(10) Uani 1 d . .
H18A H 0.5419(3) 0.0584(2) 0.7085(3) 0.042 Uiso 1 calc R .
C19 C 0.4511(3) 0.0691(2) 0.5737(2) 0.0292(9) Uani 1 d . .
C20 C 0.3712(3) 0.0472(2) 0.5741(2) 0.0305(9) Uani 1 d . .
C201 C 0.3714(3) 0.0380(2) 0.6601(2) 0.0340(10) Uani 1 d D .
C202 C 0.3826(3) 0.1066(3) 0.7117(3) 0.0460(12) Uani 1 d D .
H20A H 0.3904(3) 0.1593(3) 0.6920(3) 0.055 Uiso 1 calc R .
C203 C 0.3826(3) 0.0995(4) 0.7916(3) 0.063(2) Uani 1 d D .
H20B H 0.3901(3) 0.1472(4) 0.8261(3) 0.076 Uiso 1 calc R .
C204 C 0.3718(3) 0.0231(4) 0.8214(3) 0.066(2) Uani 1 d D .
H20C H 0.3708(3) 0.0182(4) 0.8759(3) 0.079 Uiso 1 calc R .
C205 C 0.3624(3) -0.0457(3) 0.7716(3) 0.0547(14) Uani 1 d D .
H20D H 0.3555(3) -0.0984(3) 0.7920(3) 0.066 Uiso 1 calc R .
C206 C 0.3628(3) -0.0387(3) 0.6917(3) 0.0411(11) Uani 1 d D .
H20E H 0.3573(3) -0.0868(3) 0.6583(3) 0.049 Uiso 1 calc R .
C1S C 0.1955(6) 0.2885(5) 0.2275(5) 0.121(3) Uani 1 d . .
O1S O 0.1704(3) 0.2088(2) 0.2444(3) 0.0753(11) Uani 1 d . .
C2S C 1.0491(7) 0.2833(7) 0.5349(6) 0.154(4) Uani 1 d . .
O2S O 1.0192(4) 0.2916(4) 0.5979(5) 0.149(2) Uani 1 d . .

loop_
_atom_type_symbol
_atom_type_description
_atom_type_scat_dispersion_real
_atom_type_scat_dispersion_imag
_atom_type_scat_source
C C 0.0181 0.0091 'International Tables Vol C Tables 4.2.6.8 and 6.1.1.4'
H H 0.0000 0.0000 'International Tables Vol C Tables 4.2.6.8 and 6.1.1.4'
N N 0.0311 0.0180 'International Tables Vol C Tables 4.2.6.8 and 6.1.1.4'
O O 0.0492 0.0322 'International Tables Vol C Tables 4.2.6.8 and 6.1.1.4'

loop_
_geom_angle_atom_site_label_1
_geom_angle_atom_site_label_2
_geom_angle_atom_site_label_3
_geom_angle
_geom_angle_site_symmetry_1
_geom_angle_site_symmetry_3
_geom_angle_publ_flag
C1 N21 C4 110.7(3) . . ?
C9 N22 C6 106.3(3) . . ?
C14 N23 C11 110.4(3) . . ?
C19 N24 C16 105.7(3) . . ?
N21 C1 C20 123.1(3) . . ?
N21 C1 C2 106.9(3) . . ?
C20 C1 C2 130.0(3) . . ?
C3 C2 C1 107.9(3) . . ?
C3 C2 C21 123.5(4) . . ?
C1 C2 C21 128.5(4) . . ?
C2 C21 C22 113.1(4) . . ?
C2 C3 C4 108.0(3) . . ?
C2 C3 C31 123.8(4) . . ?
C4 C3 C31 127.3(4) . . ?
C3 C31 C32 110.4(4) . . ?
N21 C4 C5 124.1(3) . . ?
N21 C4 C3 106.3(3) . . ?
C5 C4 C3 129.4(4) . . ?
C4 C5 C6 124.6(4) . . ?
C4 C5 C51 117.5(3) . . ?
C6 C5 C51 117.9(3) . . ?
C56 C51 C52 118.6(4) . . ?
C56 C51 C5 120.8(4) . . ?
C52 C51 C5 120.7(4) . . ?
C53 C52 C51 121.2(4) . . ?
C52 C53 C54 119.2(5) . . ?
C53 C54 C55 120.9(5) . . ?
C56 C55 C54 119.0(5) . . ?
C51 C56 C55 121.2(5) . . ?
N22 C6 C5 122.6(4) . . ?
N22 C6 C7 110.0(3) . . ?
C5 C6 C7 127.2(4) . . ?
C8 C7 C6 106.2(4) . . ?
C8 C7 C71 125.8(4) . . ?
C6 C7 C71 127.3(4) . . ?
C7 C71 C72 112.8(4) . . ?
C7 C8 C9 105.9(3) . . ?
C7 C8 C81 126.6(4) . . ?
C9 C8 C81 126.6(4) . . ?
C8 C81 C82 112.2(4) . . ?
N22 C9 C10 123.5(3) . . ?
N22 C9 C8 111.4(3) . . ?
C10 C9 C8 125.1(3) . . ?
C11 C10 C9 124.1(3) . . ?
C11 C10 C101 116.4(3) . . ?
C9 C10 C101 119.5(3) . . ?
C106 C101 C102 118.3(4) . . ?
C106 C101 C10 123.4(4) . . ?
C102 C101 C10 118.3(3) . . ?
C103 C102 C101 121.3(4) . . ?
C102 C103 C104 119.3(4) . . ?
C105 C104 C103 120.1(4) . . ?
C106 C105 C104 120.2(4) . . ?
C105 C106 C101 120.8(4) . . ?
N23 C11 C10 125.3(3) . . ?
N23 C11 C12 105.8(3) . . ?
C10 C11 C12 128.6(3) . . ?
C13 C12 C11 108.8(3) . . ?
C12 C13 C14 108.4(4) . . ?
N23 C14 C15 125.8(3) . . ?
N23 C14 C13 106.5(3) . . ?
C15 C14 C13 127.7(4) . . ?
C14 C15 C16 124.3(4) . . ?
C14 C15 C151 115.4(3) . . ?
C16 C15 C151 120.2(3) . . ?
C156 C151 C152 117.9(4) . . ?
C156 C151 C15 120.7(3) . . ?
C152 C151 C15 121.3(3) . . ?
C153 C152 C151 121.3(4) . . ?
C154 C153 C152 120.1(4) . . ?
C155 C154 C153 119.6(4) . . ?
C154 C155 C156 120.8(4) . . ?
C151 C156 C155 120.2(4) . . ?
N24 C16 C15 125.3(3) . . ?
N24 C16 C17 110.7(3) . . ?
C15 C16 C17 123.7(4) . . ?
C18 C17 C16 106.7(4) . . ?
C17 C18 C19 106.6(3) . . ?
N24 C19 C20 126.8(4) . . ?
N24 C19 C18 110.2(3) . . ?
C20 C19 C18 122.7(3) . . ?
C19 C20 C1 124.8(3) . . ?
C19 C20 C201 116.5(3) . . ?
C1 C20 C201 118.6(3) . . ?
C202 C201 C206 118.2(4) . . ?
C202 C201 C20 120.0(3) . . ?
C206 C201 C20 121.7(3) . . ?
C203 C202 C201 121.0(4) . . ?
C202 C203 C204 120.1(5) . . ?
C205 C204 C203 119.5(4) . . ?
C204 C205 C206 120.4(5) . . ?
C205 C206 C201 120.7(4) . . ?

loop_
_geom_bond_atom_site_label_1
_geom_bond_atom_site_label_2
_geom_bond_distance
_geom_bond_site_symmetry_2
_geom_bond_publ_flag
N21 C1 1.373(5) . ?
N21 C4 1.388(5) . ?
N22 C9 1.347(5) . ?
N22 C6 1.382(5) . ?
N23 C14 1.375(5) . ?
N23 C11 1.382(5) . ?
N24 C19 1.363(5) . ?
N24 C16 1.368(5) . ?
C1 C20 1.416(6) . ?
C1 C2 1.443(5) . ?
C2 C3 1.379(6) . ?
C2 C21 1.510(5) . ?
C21 C22 1.531(6) . ?
C3 C4 1.444(5) . ?
C3 C31 1.499(6) . ?
C31 C32 1.533(6) . ?
C4 C5 1.411(6) . ?
C5 C6 1.410(5) . ?
C5 C51 1.482(6) . ?
C51 C56 1.382(5) . ?
C51 C52 1.395(5) . ?
C52 C53 1.378(6) . ?
C53 C54 1.384(6) . ?
C54 C55 1.387(6) . ?
C55 C56 1.388(6) . ?
C6 C7 1.465(6) . ?
C7 C8 1.374(6) . ?
C7 C71 1.513(6) . ?
C71 C72 1.526(6) . ?
C8 C9 1.464(5) . ?
C8 C81 1.507(5) . ?
C81 C82 1.531(6) . ?
C9 C10 1.412(5) . ?
C10 C11 1.404(6) . ?
C10 C101 1.497(5) . ?
C101 C106 1.392(5) . ?
C101 C102 1.393(5) . ?
C102 C103 1.387(5) . ?
C103 C104 1.389(5) . ?
C104 C105 1.382(5) . ?
C105 C106 1.384(5) . ?
C11 C12 1.429(6) . ?
C12 C13 1.354(5) . ?
C13 C14 1.424(5) . ?
C14 C15 1.406(5) . ?
C15 C16 1.408(5) . ?
C15 C151 1.497(5) . ?
C151 C156 1.394(5) . ?
C151 C152 1.398(5) . ?
C152 C153 1.382(5) . ?
C153 C154 1.379(5) . ?
C154 C155 1.376(5) . ?
C155 C156 1.394(5) . ?
C16 C17 1.450(5) . ?
C17 C18 1.342(5) . ?
C18 C19 1.464(5) . ?
C19 C20 1.405(5) . ?
C20 C201 1.489(5) . ?
C201 C202 1.385(5) . ?
C201 C206 1.390(5) . ?
C202 C203 1.382(5) . ?
C203 C204 1.384(6) . ?
C204 C205 1.375(6) . ?
C205 C206 1.385(5) . ?
C1S O1S 1.427(8) . ?
C2S O2S 1.390(9) . ?
